data_4320688
loop_
_publ_author_name
'Takuya Kawashima'
'Kenzi Takai'
'Hidemitsu Aso'
'Toshio Manabe'
'Kouichi Takizawa'
'Chihiro Kachi-Terajima'
'Tomohiko Ishii'
'Hitoshi Miyasaka'
'Hiroyuki Matsuzaka'
'Masahiro Yamashita'
'Hiroshi Okamoto'
'Hiroshi Kitagawa'
'Motoo Shiro'
'Koshiro Toriumi'

_publ_section_title
;
 Syntheses and Physical Properties of Quasi-One-Dimensional
 Halogen-Bridged CuII-PtIV Mixed-Metal Complexes
 [Cu(chxn)2][PtX2(chxn)2]X4
;
_journal_name_full 'Inorganic Chemistry'
_journal_page_first 6651
_journal_page_last 6655
_journal_paper_doi 10.1021/ic010341t
_journal_volume 40
_journal_year 2001
_chemical_formula_sum 'C24 H56 Cl6 Cu N8 Pt'
_chemical_formula_weight 928.11
_space_group_IT_number 23
_symmetry_cell_setting orthorhombic
_symmetry_space_group_name_Hall 'I 2 2'
_symmetry_space_group_name_H-M 'I 2 2 2'
_cell_angle_alpha 90
_cell_angle_beta 90
_cell_angle_gamma 90
_cell_formula_units_Z 1
_cell_length_a 24.237(1)
_cell_length_b 5.103(1)
_cell_length_c 6.854(1)
_cell_measurement_reflns_used 25
_cell_measurement_temperature 293
_cell_measurement_theta_max 15.0
_cell_measurement_theta_min 12.5
_cell_volume 847.7(2)
_computing_molecular_graphics ORTEP
_computing_structure_refinement RADIEL(Coppens,1976)
_diffrn_measurement_device_type CAD4_Nonius
_diffrn_measurement_method \q/2q
_diffrn_radiation_type 'Mo K\a'
_diffrn_radiation_wavelength 0.7107
_diffrn_reflns_limit_h_max 34
_diffrn_reflns_limit_h_min -32
_diffrn_reflns_limit_k_max 7
_diffrn_reflns_limit_k_min 0
_diffrn_reflns_limit_l_max 9
_diffrn_reflns_limit_l_min 0
_diffrn_reflns_number 1466
_diffrn_reflns_theta_max 30
_diffrn_standards_decay_% 0
_diffrn_standards_interval_count 100
_diffrn_standards_number 3
_exptl_absorpt_coefficient_mu 5.486
_exptl_absorpt_correction_T_max 0.727
_exptl_absorpt_correction_T_min 0.576
_exptl_absorpt_correction_type gaussian
_exptl_crystal_colour pink
_exptl_crystal_density_diffrn 1.816
_exptl_crystal_description squareplate
_exptl_crystal_size_max 0.33
_exptl_crystal_size_mid 0.10
_exptl_crystal_size_min 0.06
_refine_diff_density_max 0.78
_refine_diff_density_min -0.36
_refine_ls_goodness_of_fit_ref 1.138
_refine_ls_hydrogen_treatment refall
_refine_ls_number_parameters 79
_refine_ls_number_reflns 1243
_refine_ls_R_factor_gt 0.019
_refine_ls_shift/su_max 0.088
_refine_ls_structure_factor_coef F
_refine_ls_weighting_details W~-1~=[\s(F)+(0.015*F)^2^]
_refine_ls_weighting_scheme calc
_refine_ls_wR_factor_ref 0.0236
_reflns_number_gt 1243
_reflns_number_total 1243
_reflns_threshold_expression u(F)
_cod_data_source_file ic010341t_2.cif
_cod_data_source_block ?
_cod_original_sg_symbol_H-M 'I 2 2 2 '
_cod_original_formula_sum 'C24 H56 Cl6 Cu  N8 Pt '
_cod_database_code 4320688

loop_
_symmetry_equiv_pos_as_xyz
x,y,z
-x,-y,z
x,-y,-z
-x,y,-z
1/2+x,1/2+y,1/2+z
1/2-x,1/2-y,1/2+z
1/2+x,1/2-y,1/2-z
1/2-x,1/2+y,1/2-z

loop_
_atom_site_label
_atom_site_type_symbol
_atom_site_fract_x
_atom_site_fract_y
_atom_site_fract_z
_atom_site_U_iso_or_equiv
_atom_site_adp_type
_atom_site_occupancy
_atom_site_calc_flag
_atom_site_refinement_flags
_atom_site_disorder_assembly
_atom_site_disorder_group
Pt Pt 0.0000 0.0000 0.0000 0.01646(5) Uani 0.507(7) d SP . .
Cu Cu 0.0000 0.0000 0.0000 0.01646(2) Uani 0.493 d SP . .
Cl(1) Cl 0.0000 0.4506(2) 0.0000 0.0279(4) Uani 0.50 d SP . .
Cl(2) Cl 0.4178 0.0000 0.0000 0.0404(3) Uani 1.00 d S . .
N N 0.0623(1) -0.015(1) 0.1998(3) 0.0218(5) Uani 1.00 d . . .
C(1) C 0.1145(1) -0.0777(5) 0.0946(4) 0.0232(6) Uani 1.00 d . . .
C(2) C 0.1662(1) -0.027(2) 0.2152(4) 0.03137(1) Uani 1.00 d . . .
C(3) C 0.2175(1) -0.0809(6) 0.0930(5) 0.0334(8) Uani 1.00 d . . .
H(1) H 0.057(3) -0.13(2) 0.27(1) 0.05(2) Uiso 1.00 calc . . .
H(2) H 0.063(3) 0.13(1) 0.28(1) 0.04(2) Uiso 1.00 calc . . .
H(3) H 0.114(1) -0.270(7) 0.062(5) 0.03(1) Uiso 1.00 calc . . .
H(4) H 0.164(2) -0.107(9) 0.319(7) 0.05(1) Uiso 1.00 calc . . .
H(5) H 0.165(2) 0.18(1) 0.272(8) 0.06(2) Uiso 1.00 calc . . .
H(6) H 0.218(1) -0.270(7) 0.064(6) 0.03(1) Uiso 1.00 calc . . .
H(7) H 0.250(1) -0.056(7) 0.165(5) 0.025(9) Uiso 1.00 calc . . .

loop_
_atom_site_aniso_label
_atom_site_aniso_U_11
_atom_site_aniso_U_22
_atom_site_aniso_U_33
_atom_site_aniso_U_12
_atom_site_aniso_U_13
_atom_site_aniso_U_23
Pt 0.0213(1) 0.0141(1) 0.0140(1) 0.0000 0.0000 0.0000
Cu 0.0213 0.0141 0.0140(1) 0.0000 0.0000 0.0000
Cl(1) 0.0345(6) 0.016(1) 0.0326(6) 0.0000 0.004(3) 0.0000
Cl(2) 0.0574(5) 0.0379(4) 0.0260(4) 0.0000 0.0000 -0.004(1)
N 0.0264(7) 0.023(1) 0.0160(7) -0.001(2) 0.0000(6) 0.001(2)
C(1) 0.027(1) 0.022(1) 0.021(1) 0.0009(7) -0.0005(8) -0.0006(8)
C(2) 0.0288(9) 0.041(3) 0.024(1) -0.002(2) -0.0043(8) 0.000(2)
C(3) 0.026(1) 0.037(1) 0.037(2) 0.0031(9) -0.005(1) -0.002(1)

loop_
_atom_type_symbol
_atom_type_description
_atom_type_scat_dispersion_real
_atom_type_scat_dispersion_imag
_atom_type_scat_source
C C 0.003 0.002
;International Tables for Crystallography
(1992, Vol. C, Tables 4.2.6.8 and 6.1.1.1)
;
H H 0.000 0.000
;International Tables for Crystallography
(1992, Vol. C, Table 6.1.1.2)
;
Pt Pt -1.703 8.390
;International Tables for Crystallography
(1992, Vol. C, Tables 4.2.6.8 and 6.1.1.1)
;
N N 0.006 0.003
;International Tables for Crystallography
(1992, Vol. C, Tables 4.2.6.8 and 6.1.1.1)
;
Cu Cu 0.320 1.265
;International Tables for Crystallography
(1992, Vol. C, Tables 4.2.6.8 and 6.1.1.1)
;
Cl Cl 0.148 0.159
;International Tables for Crystallography
(1992, Vol. C, Tables 4.2.6.8 and 6.1.1.1)
;

loop_
_diffrn_attenuator_code
_diffrn_attenuator_scale
? ?

loop_
_geom_angle_atom_site_label_1
_geom_angle_atom_site_label_2
_geom_angle_atom_site_label_3
_geom_angle
_geom_angle_site_symmetry_1
_geom_angle_site_symmetry_2
_geom_angle_site_symmetry_3
_geom_angle_publ_flag
Cl(1) Pt Cl(1) 180.0 . . 2_555 yes
Cl(1) Pt Cl(1) 180.0 . . 1_545 yes
Cl(1) Pt Cl(1) 0.0 . . 2_565 yes
Cl(1) Pt N 92.1(2) . . . yes
Cl(1) Pt N 87.9(2) . . 2_555 yes
Cl(1) Pt N 87.9(2) . . 3_555 yes
Cl(1) Pt N 92.1(2) . . 4_555 yes
Cl(1) Pt C(1) 97.92(5) . . . yes
Cl(1) Pt C(1) 82.08(5) . . 2_555 yes
Cl(1) Pt C(1) 82.08(5) . . 3_555 yes
Cl(1) Pt C(1) 97.92(5) . . 4_555 yes
Cl(1) Pt Cl(1) 0.0 2_555 . 1_545 yes
Cl(1) Pt Cl(1) 180.0 2_555 . 2_565 yes
Cl(1) Pt N 87.9(2) 2_555 . . yes
Cl(1) Pt N 92.1(2) 2_555 . 2_555 yes
Cl(1) Pt N 92.1(2) 2_555 . 3_555 yes
Cl(1) Pt N 87.9(2) 2_555 . 4_555 yes
Cl(1) Pt C(1) 82.08(5) 2_555 . . yes
Cl(1) Pt C(1) 97.92(5) 2_555 . 2_555 yes
Cl(1) Pt C(1) 97.92(5) 2_555 . 3_555 yes
Cl(1) Pt C(1) 82.08(5) 2_555 . 4_555 yes
Cl(1) Pt Cl(1) 180.0 1_545 . 2_565 yes
Cl(1) Pt N 87.9(2) 1_545 . . yes
Cl(1) Pt N 92.1(2) 1_545 . 2_555 yes
Cl(1) Pt N 92.1(2) 1_545 . 3_555 yes
Cl(1) Pt N 87.9(2) 1_545 . 4_555 yes
Cl(1) Pt C(1) 82.08(5) 1_545 . . yes
Cl(1) Pt C(1) 97.92(5) 1_545 . 2_555 yes
Cl(1) Pt C(1) 97.92(5) 1_545 . 3_555 yes
Cl(1) Pt C(1) 82.08(5) 1_545 . 4_555 yes
Cl(1) Pt N 92.1(2) 2_565 . . yes
Cl(1) Pt N 87.9(2) 2_565 . 2_555 yes
Cl(1) Pt N 87.9(2) 2_565 . 3_555 yes
Cl(1) Pt N 92.1(2) 2_565 . 4_555 yes
Cl(1) Pt C(1) 97.92(5) 2_565 . . yes
Cl(1) Pt C(1) 82.08(5) 2_565 . 2_555 yes
Cl(1) Pt C(1) 82.08(5) 2_565 . 3_555 yes
Cl(1) Pt C(1) 97.92(5) 2_565 . 4_555 yes
N Pt N 95.7(1) . . 2_555 yes
N Pt N 84.5(1) . . 3_555 yes
N Pt N 175.7(4) . . 4_555 yes
N Pt C(1) 29.50(9) . . . yes
N Pt C(1) 124.60(9) . . 2_555 yes
N Pt C(1) 56.12(9) . . 3_555 yes
N Pt C(1) 149.3(1) . . 4_555 yes
N Pt N 175.7(4) 2_555 . 3_555 yes
N Pt N 84.5(1) 2_555 . 4_555 yes
N Pt C(1) 124.60(9) 2_555 . . yes
N Pt C(1) 29.50(9) 2_555 . 2_555 yes
N Pt C(1) 149.3(1) 2_555 . 3_555 yes
N Pt C(1) 56.12(9) 2_555 . 4_555 yes
N Pt N 95.7(1) 3_555 . 4_555 yes
N Pt C(1) 56.12(9) 3_555 . . yes
N Pt C(1) 149.3(1) 3_555 . 2_555 yes
N Pt C(1) 29.50(9) 3_555 . 3_555 yes
N Pt C(1) 124.60(9) 3_555 . 4_555 yes
N Pt C(1) 149.3(1) 4_555 . . yes
N Pt C(1) 56.12(9) 4_555 . 2_555 yes
N Pt C(1) 124.60(9) 4_555 . 3_555 yes
N Pt C(1) 29.50(9) 4_555 . 4_555 yes
C(1) Pt C(1) 154.0(1) . . 2_555 yes
C(1) Pt C(1) 30.6(1) . . 3_555 yes
C(1) Pt C(1) 164.2(1) . . 4_555 yes
C(1) Pt C(1) 164.2(1) 2_555 . 3_555 yes
C(1) Pt C(1) 30.6(1) 2_555 . 4_555 yes
C(1) Pt C(1) 154.0(1) 3_555 . 4_555 yes
Cl(1) Cu Cl(1) 180.0 . . 2_555 yes
Cl(1) Cu Cl(1) 180.0 . . 1_545 yes
Cl(1) Cu Cl(1) 0.0 . . 2_565 yes
Cl(1) Cu N 92.1(2) . . . yes
Cl(1) Cu N 87.9(2) . . 2_555 yes
Cl(1) Cu N 87.9(2) . . 3_555 yes
Cl(1) Cu N 92.1(2) . . 4_555 yes
Cl(1) Cu C(1) 97.92(5) . . . yes
Cl(1) Cu C(1) 82.08(5) . . 2_555 yes
Cl(1) Cu C(1) 82.08(5) . . 3_555 yes
Cl(1) Cu C(1) 97.92(5) . . 4_555 yes
Cl(1) Cu Cl(1) 0.0 2_555 . 1_545 yes
Cl(1) Cu Cl(1) 180.0 2_555 . 2_565 yes
Cl(1) Cu N 87.9(2) 2_555 . . yes
Cl(1) Cu N 92.1(2) 2_555 . 2_555 yes
Cl(1) Cu N 92.1(2) 2_555 . 3_555 yes
Cl(1) Cu N 87.9(2) 2_555 . 4_555 yes
Cl(1) Cu C(1) 82.08(5) 2_555 . . yes
Cl(1) Cu C(1) 97.92(5) 2_555 . 2_555 yes
Cl(1) Cu C(1) 97.92(5) 2_555 . 3_555 yes
Cl(1) Cu C(1) 82.08(5) 2_555 . 4_555 yes
Cl(1) Cu Cl(1) 180.0 1_545 . 2_565 yes
Cl(1) Cu N 87.9(2) 1_545 . . yes
Cl(1) Cu N 92.1(2) 1_545 . 2_555 yes
Cl(1) Cu N 92.1(2) 1_545 . 3_555 yes
Cl(1) Cu N 87.9(2) 1_545 . 4_555 yes
Cl(1) Cu C(1) 82.08(5) 1_545 . . yes
Cl(1) Cu C(1) 97.92(5) 1_545 . 2_555 yes
Cl(1) Cu C(1) 97.92(5) 1_545 . 3_555 yes
Cl(1) Cu C(1) 82.08(5) 1_545 . 4_555 yes
Cl(1) Cu N 92.1(2) 2_565 . . yes
Cl(1) Cu N 87.9(2) 2_565 . 2_555 yes
Cl(1) Cu N 87.9(2) 2_565 . 3_555 yes
Cl(1) Cu N 92.1(2) 2_565 . 4_555 yes
Cl(1) Cu C(1) 97.92(5) 2_565 . . yes
Cl(1) Cu C(1) 82.08(5) 2_565 . 2_555 yes
Cl(1) Cu C(1) 82.08(5) 2_565 . 3_555 yes
Cl(1) Cu C(1) 97.92(5) 2_565 . 4_555 yes
N Cu N 95.7(1) . . 2_555 yes
N Cu N 84.5(1) . . 3_555 yes
N Cu N 175.7(4) . . 4_555 yes
N Cu C(1) 29.50(9) . . . yes
N Cu C(1) 124.60(9) . . 2_555 yes
N Cu C(1) 56.12(9) . . 3_555 yes
N Cu C(1) 149.3(1) . . 4_555 yes
N Cu N 175.7(4) 2_555 . 3_555 yes
N Cu N 84.5(1) 2_555 . 4_555 yes
N Cu C(1) 124.60(9) 2_555 . . yes
N Cu C(1) 29.50(9) 2_555 . 2_555 yes
N Cu C(1) 149.3(1) 2_555 . 3_555 yes
N Cu C(1) 56.12(9) 2_555 . 4_555 yes
N Cu N 95.7(1) 3_555 . 4_555 yes
N Cu C(1) 56.12(9) 3_555 . . yes
N Cu C(1) 149.3(1) 3_555 . 2_555 yes
N Cu C(1) 29.50(9) 3_555 . 3_555 yes
N Cu C(1) 124.60(9) 3_555 . 4_555 yes
N Cu C(1) 149.3(1) 4_555 . . yes
N Cu C(1) 56.12(9) 4_555 . 2_555 yes
N Cu C(1) 124.60(9) 4_555 . 3_555 yes
N Cu C(1) 29.50(9) 4_555 . 4_555 yes
C(1) Cu C(1) 154.0(1) . . 2_555 yes
C(1) Cu C(1) 30.6(1) . . 3_555 yes
C(1) Cu C(1) 164.2(1) . . 4_555 yes
C(1) Cu C(1) 164.2(1) 2_555 . 3_555 yes
C(1) Cu C(1) 30.6(1) 2_555 . 4_555 yes
C(1) Cu C(1) 154.0(1) 3_555 . 4_555 yes
Pt Cl(1) Pt 180.0 . . 1_565 yes
Pt Cl(1) Cl(1) 180.0 . . 2_565 yes
Pt Cl(1) N 40.63(9) . . . yes
Pt Cl(1) N 42.52(9) . . 2_555 yes
Pt Cl(1) N 42.52(9) . . 3_555 yes
Pt Cl(1) N 40.63(9) . . 4_555 yes
Pt Cl(1) N 143.23(7) . . 1_565 yes
Pt Cl(1) N 143.23(7) . . 4_565 yes
Pt Cl(1) C(1) 56.27(4) . . 2_555 yes
Pt Cl(1) C(1) 56.27(4) . . 3_555 yes
Pt Cl(1) Cl(1) 0.0000(1) 1_565 . 2_565 yes
Pt Cl(1) N 139.37(9) 1_565 . . yes
Pt Cl(1) N 137.48(9) 1_565 . 2_555 yes
Pt Cl(1) N 137.48(9) 1_565 . 3_555 yes
Pt Cl(1) N 139.37(9) 1_565 . 4_555 yes
Pt Cl(1) N 36.77(7) 1_565 . 1_565 yes
Pt Cl(1) N 36.77(7) 1_565 . 4_565 yes
Pt Cl(1) C(1) 123.73(4) 1_565 . 2_555 yes
Pt Cl(1) C(1) 123.73(4) 1_565 . 3_555 yes
Cl(1) Cl(1) N 139.37(9) 2_565 . . yes
Cl(1) Cl(1) N 137.48(9) 2_565 . 2_555 yes
Cl(1) Cl(1) N 137.48(9) 2_565 . 3_555 yes
Cl(1) Cl(1) N 139.37(9) 2_565 . 4_555 yes
Cl(1) Cl(1) N 36.77(7) 2_565 . 1_565 yes
Cl(1) Cl(1) N 36.77(7) 2_565 . 4_565 yes
Cl(1) Cl(1) C(1) 123.73(4) 2_565 . 2_555 yes
Cl(1) Cl(1) C(1) 123.73(4) 2_565 . 3_555 yes
N Cl(1) N 58.90(8) . . 2_555 yes
N Cl(1) N 52.97(7) . . 3_555 yes
N Cl(1) N 81.3(2) . . 4_555 yes
N Cl(1) N 102.59(6) . . 1_565 yes
N Cl(1) N 176.1(1) . . 4_565 yes
N Cl(1) C(1) 83.48(8) . . 2_555 yes
N Cl(1) C(1) 43.17(6) . . 3_555 yes
N Cl(1) N 85.0(2) 2_555 . 3_555 yes
N Cl(1) N 52.97(7) 2_555 . 4_555 yes
N Cl(1) N 129.0(1) 2_555 . 1_565 yes
N Cl(1) N 123.4(1) 2_555 . 4_565 yes
N Cl(1) C(1) 25.76(7) 2_555 . 2_555 yes
N Cl(1) C(1) 94.70(10) 2_555 . 3_555 yes
N Cl(1) N 58.90(8) 3_555 . 4_555 yes
N Cl(1) N 123.4(1) 3_555 . 1_565 yes
N Cl(1) N 129.0(1) 3_555 . 4_565 yes
N Cl(1) C(1) 94.70(10) 3_555 . 2_555 yes
N Cl(1) C(1) 25.76(7) 3_555 . 3_555 yes
N Cl(1) N 176.1(1) 4_555 . 1_565 yes
N Cl(1) N 102.59(6) 4_555 . 4_565 yes
N Cl(1) C(1) 43.17(6) 4_555 . 2_555 yes
N Cl(1) C(1) 83.48(8) 4_555 . 3_555 yes
N Cl(1) N 73.5(1) 1_565 . 4_565 yes
N Cl(1) C(1) 136.70(6) 1_565 . 2_555 yes
N Cl(1) C(1) 99.31(7) 1_565 . 3_555 yes
N Cl(1) C(1) 99.31(7) 4_565 . 2_555 yes
N Cl(1) C(1) 136.70(6) 4_565 . 3_555 yes
C(1) Cl(1) C(1) 112.54(9) 2_555 . 3_555 yes
N Cl(2) N 162.96(9) 8_555 . 6_544 yes
N Cl(2) N 100.70(6) 8_555 . 8_545 yes
N Cl(2) N 76.82(6) 8_555 . 6_554 yes
N Cl(2) N 76.82(6) 6_544 . 8_545 yes
N Cl(2) N 100.70(6) 6_544 . 6_554 yes
N Cl(2) N 163.55(9) 8_545 . 6_554 yes
Pt N Cl(1) 47.2(1) . . . yes
Pt N Cl(1) 49.6(1) . . 2_555 yes
Pt N Cl(1) 55.4(1) . . 1_545 yes
Pt N Cl(2) 119.1(2) . . 6_555 yes
Pt N Cl(2) 124.2(2) . . 6_545 yes
Pt N N 42.17(6) . . 2_555 yes
Pt N N 47.75(6) . . 3_555 yes
Pt N C(1) 108.1(2) . . . yes
Pt N C(1) 79.66(10) . . 3_555 yes
Pt N C(2) 140.2(1) . . . yes
Cl(1) N Cl(1) 96.85(7) . . 2_555 yes
Cl(1) N Cl(1) 102.59(6) . . 1_545 yes
Cl(1) N Cl(2) 75.2(1) . . 6_555 yes
Cl(1) N Cl(2) 157.70(8) . . 6_545 yes
Cl(1) N N 58.7(2) . . 2_555 yes
Cl(1) N N 61.4(2) . . 3_555 yes
Cl(1) N C(1) 111.2(2) . . . yes
Cl(1) N C(1) 74.9(1) . . 3_555 yes
Cl(1) N C(2) 121.3(2) . . . yes
Cl(1) N Cl(1) 5.74(3) 2_555 . 1_545 yes
Cl(1) N Cl(2) 157.37(9) 2_555 . 6_555 yes
Cl(1) N Cl(2) 78.5(1) 2_555 . 6_545 yes
Cl(1) N N 62.4(2) 2_555 . 2_555 yes
Cl(1) N N 65.6(2) 2_555 . 3_555 yes
Cl(1) N C(1) 92.7(2) 2_555 . . yes
Cl(1) N C(1) 91.5(1) 2_555 . 3_555 yes
Cl(1) N C(2) 120.0(2) 2_555 . . yes
Cl(1) N Cl(2) 158.91(8) 1_545 . 6_555 yes
Cl(1) N Cl(2) 73.2(1) 1_545 . 6_545 yes
Cl(1) N N 66.3(2) 1_545 . 2_555 yes
Cl(1) N N 69.1(2) 1_545 . 3_555 yes
Cl(1) N C(1) 90.6(3) 1_545 . . yes
Cl(1) N C(1) 93.0(1) 1_545 . 3_555 yes
Cl(1) N C(2) 116.1(2) 1_545 . . yes
Cl(2) N Cl(2) 100.70(6) 6_555 . 6_545 yes
Cl(2) N N 96.0(2) 6_555 . 2_555 yes
Cl(2) N N 124.5(3) 6_555 . 3_555 yes
Cl(2) N C(1) 109.9(2) 6_555 . . yes
Cl(2) N C(1) 106.3(2) 6_555 . 3_555 yes
Cl(2) N C(2) 81.4(2) 6_555 . . yes
Cl(2) N N 100.7(2) 6_545 . 2_555 yes
Cl(2) N N 132.3(3) 6_545 . 3_555 yes
Cl(2) N C(1) 90.9(3) 6_545 . . yes
Cl(2) N C(1) 126.6(2) 6_545 . 3_555 yes
Cl(2) N C(2) 78.8(2) 6_545 . . yes
N N N 89.84(3) 2_555 . 3_555 yes
N N C(1) 149.1(2) 2_555 . . yes
N N C(1) 120.7(1) 2_555 . 3_555 yes
N N C(2) 177.2(2) 2_555 . . yes
N N C(1) 61.9(1) 3_555 . . yes
N N C(1) 32.80(9) 3_555 . 3_555 yes
N N C(2) 92.47(8) 3_555 . . yes
C(1) N C(1) 36.7(2) . . 3_555 yes
C(1) N C(2) 33.6(1) . . . yes
C(1) N C(2) 61.3(1) 3_555 . . yes
Pt C(1) Cl(1) 41.65(4) . . 2_555 yes
Pt C(1) N 42.4(1) . . . yes
Pt C(1) N 44.22(7) . . 3_555 yes
Pt C(1) C(1) 74.68(5) . . 3_555 yes
Pt C(1) C(2) 153.2(2) . . . yes
Pt C(1) C(2) 105.1(1) . . 3_555 yes
Pt C(1) C(3) 164.7(1) . . . yes
Pt C(1) C(3) 133.4(1) . . 3_555 yes
Cl(1) C(1) N 61.6(2) 2_555 . . yes
Cl(1) C(1) N 61.9(1) 2_555 . 3_555 yes
Cl(1) C(1) C(1) 97.4(1) 2_555 . 3_555 yes
Cl(1) C(1) C(2) 149.6(3) 2_555 . . yes
Cl(1) C(1) C(2) 111.1(1) 2_555 . 3_555 yes
Cl(1) C(1) C(3) 143.6(1) 2_555 . . yes
Cl(1) C(1) C(3) 139.7(1) 2_555 . 3_555 yes
N C(1) N 85.3(2) . . 3_555 yes
N C(1) C(1) 107.5(2) . . 3_555 yes
N C(1) C(2) 113.5(2) . . . yes
N C(1) C(2) 141.5(3) . . 3_555 yes
N C(1) C(3) 148.4(2) . . . yes
N C(1) C(3) 151.4(3) . . 3_555 yes
N C(1) C(1) 35.9(1) 3_555 . 3_555 yes
N C(1) C(2) 147.9(3) 3_555 . . yes
N C(1) C(2) 61.2(1) 3_555 . 3_555 yes
N C(1) C(3) 121.2(1) 3_555 . . yes
N C(1) C(3) 91.5(1) 3_555 . 3_555 yes
C(1) C(1) C(2) 112.0(2) 3_555 . . yes
C(1) C(1) C(2) 34.0(1) 3_555 . 3_555 yes
C(1) C(1) C(3) 89.98(10) 3_555 . . yes
C(1) C(1) C(3) 58.68(8) 3_555 . 3_555 yes
C(2) C(1) C(2) 90.7(2) . . 3_555 yes
C(2) C(1) C(3) 35.0(2) . . . yes
C(2) C(1) C(3) 59.3(2) . . 3_555 yes
C(2) C(1) C(3) 60.1(1) 3_555 . . yes
C(2) C(1) C(3) 31.43(10) 3_555 . 3_555 yes
C(3) C(1) C(3) 31.3(1) . . 3_555 yes
N C(2) C(1) 32.8(1) . . . yes
N C(2) C(1) 57.5(1) . . 3_555 yes
N C(2) C(2) 87.48(8) . . 3_555 yes
N C(2) C(3) 142.8(2) . . . yes
N C(2) C(3) 117.0(1) . . 3_555 yes
C(1) C(2) C(1) 34.0(2) . . 3_555 yes
C(1) C(2) C(2) 58.4(1) . . 3_555 yes
C(1) C(2) C(3) 110.0(3) . . . yes
C(1) C(2) C(3) 89.3(2) . . 3_555 yes
C(1) C(2) C(2) 30.93(9) 3_555 . 3_555 yes
C(1) C(2) C(3) 88.9(2) 3_555 . . yes
C(1) C(2) C(3) 59.4(1) 3_555 . 3_555 yes
C(2) C(2) C(3) 58.0(2) 3_555 . . yes
C(2) C(2) C(3) 30.95(10) 3_555 . 3_555 yes
C(3) C(2) C(3) 34.3(2) . . 3_555 yes
C(1) C(3) C(1) 31.3(1) . . 3_555 yes
C(1) C(3) C(2) 35.0(1) . . . yes
C(1) C(3) C(2) 60.5(1) . . 3_555 yes
C(1) C(3) C(3) 90.01(10) . . 3_555 yes
C(1) C(3) C(2) 59.7(2) 3_555 . . yes
C(1) C(3) C(2) 31.41(9) 3_555 . 3_555 yes
C(1) C(3) C(3) 58.68(8) 3_555 . 3_555 yes
C(2) C(3) C(2) 91.1(2) . . 3_555 yes
C(2) C(3) C(3) 111.3(3) . . 3_555 yes
C(2) C(3) C(3) 34.4(2) 3_555 . 3_555 yes

loop_
_geom_bond_atom_site_label_1
_geom_bond_atom_site_label_2
_geom_bond_distance
_geom_bond_site_symmetry_1
_geom_bond_site_symmetry_2
_geom_bond_publ_flag
Pt Cl(1) 2.299(1) . . yes
Pt Cl(1) 2.299(1) . 2_555 yes
Pt Cl(1) 2.804(1) . 1_545 yes
Pt Cl(1) 2.804(1) . 2_565 yes
Pt N 2.040(2) . . yes
Pt N 2.040(2) . 2_555 yes
Pt N 2.040(2) . 3_555 yes
Pt N 2.040(2) . 4_555 yes
Pt C(1) 2.877(2) . . yes
Pt C(1) 2.877(2) . 2_555 yes
Pt C(1) 2.877(2) . 3_555 yes
Pt C(1) 2.877(2) . 4_555 yes
Cu Cl(1) 2.299(1) . . yes
Cu Cl(1) 2.299(1) . 2_555 yes
Cu Cl(1) 2.804(1) . 1_545 yes
Cu Cl(1) 2.804(1) . 2_565 yes
Cu N 2.040(2) . . yes
Cu N 2.040(2) . 2_555 yes
Cu N 2.040(2) . 3_555 yes
Cu N 2.040(2) . 4_555 yes
Cu C(1) 2.877(2) . . yes
Cu C(1) 2.877(2) . 2_555 yes
Cu C(1) 2.877(2) . 3_555 yes
Cu C(1) 2.877(2) . 4_555 yes
Cl(1) Cl(1) 0.504(2) . 2_565 yes
Cl(1) N 3.130(5) . . yes
Cl(1) N 3.016(5) . 2_555 yes
Cl(1) N 3.016(5) . 3_555 yes
Cl(1) N 3.130(5) . 4_555 yes
Cl(1) N 3.405(6) . 1_565 yes
Cl(1) N 3.405(6) . 4_565 yes
Cl(1) C(1) 3.427(3) . 2_555 yes
Cl(1) C(1) 3.427(3) . 3_555 yes
Cl(2) N 3.255(5) . 8_555 yes
Cl(2) N 3.255(5) . 6_544 yes
Cl(2) N 3.372(5) . 8_545 yes
Cl(2) N 3.372(5) . 6_554 yes
N N 3.024(5) . 2_555 yes
N N 2.743(4) . 3_555 yes
N C(1) 1.491(4) . . yes
N C(1) 2.428(4) . 3_555 yes
N C(2) 2.521(3) . . yes
C(1) C(1) 1.520(5) . 3_555 yes
C(1) C(2) 1.523(4) . . yes
C(1) C(2) 2.523(4) . 3_555 yes
C(1) C(3) 2.497(3) . . yes
C(1) C(3) 2.922(4) . 3_555 yes
C(2) C(2) 2.963(6) . 3_555 yes
C(2) C(3) 1.524(4) . . yes
C(2) C(3) 2.513(4) . 3_555 yes
C(3) C(3) 1.519(7) . 3_555 yes

loop_
_geom_contact_atom_site_label_1
_geom_contact_atom_site_label_2
_geom_contact_distance
_geom_contact_site_symmetry_1
_geom_contact_site_symmetry_2
_geom_contact_publ_flag
Pt Cl(1) 2.804(1) . 1_545 ?
Pt Cl(1) 2.804(1) . 2_565 ?
Pt C(1) 2.877(2) . . ?
Pt C(1) 2.877(2) . 2_555 ?
Pt C(1) 2.877(2) . 3_555 ?
Pt C(1) 2.877(2) . 4_555 ?
Cu Cl(1) 2.804(1) . 1_545 ?
Cu Cl(1) 2.804(1) . 2_565 ?
Cu C(1) 2.877(2) . . ?
Cu C(1) 2.877(2) . 2_555 ?
Cu C(1) 2.877(2) . 3_555 ?
Cu C(1) 2.877(2) . 4_555 ?
Cl(1) N 3.130(5) . . ?
Cl(1) N 3.016(5) . 2_555 ?
Cl(1) N 3.016(5) . 3_555 ?
Cl(1) N 3.130(5) . 4_555 ?
Cl(1) N 3.405(6) . 1_565 ?
Cl(1) N 3.405(6) . 4_565 ?
Cl(1) C(1) 3.427(3) . 2_555 ?
Cl(1) C(1) 3.427(3) . 3_555 ?
Cl(2) N 3.255(5) . 8_555 ?
Cl(2) N 3.255(5) . 6_544 ?
Cl(2) N 3.372(5) . 8_545 ?
Cl(2) N 3.372(5) . 6_554 ?
N N 3.024(5) . 2_555 ?
N N 2.743(4) . 3_555 ?
N C(2) 2.521(3) . . ?
C(1) C(2) 2.523(4) . 3_555 ?
C(1) C(3) 2.922(4) . 3_555 ?
C(2) C(2) 2.963(6) . 3_555 ?
C(2) C(3) 2.513(4) . 3_555 ?
Pt Cl(1) 2.804(1) . 1_545 ?
Cu Cl(1) 2.804(1) . 1_545 ?
Cl(1) N 3.405(6) . 1_565 ?
Cl(1) N 3.405(6) . 4_565 ?
Cl(2) N 3.255(5) . 6_544 ?
Cl(2) N 3.255(5) . 8_555 ?
Cl(2) N 3.372(5) . 6_554 ?
Cl(2) N 3.372(5) . 8_545 ?

loop_
_geom_hbond_atom_site_label_D
_geom_hbond_atom_site_label_H
_geom_hbond_atom_site_label_A
_geom_hbond_site_symmetry_D
_geom_hbond_site_symmetry_H
_geom_hbond_site_symmetry_A
_geom_hbond_distance_DH
_geom_hbond_distance_HA
_geom_hbond_distance_DA
_geom_hbond_angle_DHA
_geom_hbond_publ_flag
N H(2) Cl(1) . . . 0.93(7) 2.945 3.130 92.806 no
N H(2) Cl(1) . . 4_555 0.93(7) 2.945 3.130 92.806 no
N H(1) Cl(1) . . 1_545 0.76(8) 3.126 3.405 105.180 no
N H(1) Cl(1) . . 4_545 0.76(8) 3.126 3.405 105.180 no
N H(2) Cl(2) . . 8_555 0.93(7) 2.457 3.372 169.882 no
N H(1) Cl(2) . . 6_565 0.76(8) 2.544 3.255 156.169 no
N H(1) Cl(2) . . 8_545 0.76(8) 2.544 3.255 156.169 no

loop_
_geom_torsion_atom_site_label_1
_geom_torsion_atom_site_label_2
_geom_torsion_atom_site_label_3
_geom_torsion_atom_site_label_4
_geom_torsion
_geom_torsion_site_symmetry_1
_geom_torsion_site_symmetry_2
_geom_torsion_site_symmetry_3
_geom_torsion_site_symmetry_4
_geom_torsion_publ_flag
Pt Cl(1) N Cl(1) 0.0 . . . 2_555 yes
Pt Cl(1) N Cl(1) 0.0000(2) . . . 1_545 yes
Pt Cl(1) N Cl(2) -158.40(8) . . . 6_555 yes
Pt Cl(1) N Cl(2) -76.3(4) . . . 6_545 yes
Pt Cl(1) N N -51.8(1) . . . 2_555 yes
Pt Cl(1) N N 57.4(2) . . . 3_555 yes
Pt Cl(1) N C(1) 95.6(3) . . . . yes
Pt Cl(1) N C(1) 89.8(1) . . . 3_555 yes
Pt Cl(1) N C(2) 131.5(2) . . . . yes
Pt Cl(1) N C(1) -111.7(2) . . 2_555 2_555 yes
Pt Cl(1) N C(1) -111.7(2) . . 3_555 3_555 yes
Pt Cl(1) N C(1) 95.6(3) . . 4_555 4_555 yes
Pt Cl(1) C(1) N 49.0(2) . . 2_555 2_555 yes
Pt Cl(1) C(1) C(1) -56.9(2) . . 2_555 4_555 yes
Pt Cl(1) C(1) C(2) 137.5(5) . . 2_555 2_555 yes
Pt Cl(1) C(1) N 49.0(2) . . 3_555 3_555 yes
Pt Cl(1) C(1) C(1) -56.9(2) . . 3_555 . yes
Pt Cl(1) C(1) C(2) 137.5(5) . . 3_555 3_555 yes
Pt N Cl(1) Cl(1) 180.0000(1) . . . 2_565 yes
Pt N Cl(1) N 51.8(1) . . . 2_555 yes
Pt N Cl(1) N -57.4(2) . . . 3_555 yes
Pt N Cl(1) N 0.0000(1) . . . 4_555 yes
Pt N Cl(1) N 180.0 . . . 1_565 yes
Pt N Cl(1) N 180.0 . . . 4_565 yes
Pt N Cl(1) C(1) 43.52(6) . . . 2_555 yes
Pt N Cl(1) C(1) -89.8(1) . . . 3_555 yes
Pt N Cl(1) Cl(1) 180.0000(1) . . 2_555 1_545 yes
Pt N N C(1) -19.6(9) . . 2_555 2_555 yes
Pt N N C(1) 164.1(2) . . 3_555 3_555 yes
Pt N C(1) Cl(1) -48.2(2) . . . 2_555 yes
Pt N C(1) N 12.3(1) . . . 3_555 yes
Pt N C(1) C(1) 40.8(4) . . . 3_555 yes
Pt N C(1) C(2) 165.3(4) . . . . yes
Pt N C(1) C(2) 40.6(6) . . . 3_555 yes
Pt N C(1) C(3) 161.6(3) . . . . yes
Pt N C(1) C(3) 96.7(4) . . . 3_555 yes
Pt N C(1) N -11.9(1) . . 3_555 3_555 yes
Pt N C(1) C(1) -140.8(4) . . 3_555 . yes
Pt N C(1) C(2) -140.3(5) . . 3_555 3_555 yes
Pt N C(2) C(1) -22.2(6) . . . . yes
Pt N C(2) C(1) 12.0(5) . . . 3_555 yes
Pt N C(2) C(2) 3.7(7) . . . 3_555 yes
Pt N C(2) C(3) -16(1) . . . . yes
Pt N C(2) C(3) 13.4(7) . . . 3_555 yes
Pt N C(1) C(1) 40.8(4) . 2_555 2_555 4_555 yes
Pt N C(1) C(2) 165.3(4) . 2_555 2_555 2_555 yes
Pt N C(1) C(1) 40.8(4) . 3_555 3_555 . yes
Pt N C(1) C(2) 165.3(4) . 3_555 3_555 3_555 yes
Pt N C(1) C(1) 40.8(4) . 4_555 4_555 2_555 yes
Pt N C(1) C(2) 165.3(4) . 4_555 4_555 4_555 yes
Pt C(1) Cl(1) Cl(1) 180.0000(2) . . 2_555 1_545 yes
Pt C(1) N Cl(1) -50.3(1) . . . . yes
Pt C(1) N Cl(1) 48.2(2) . . . 2_555 yes
Pt C(1) N Cl(1) 53.5(2) . . . 1_545 yes
Pt C(1) N Cl(2) -131.6(4) . . . 6_555 yes
Pt C(1) N Cl(2) 126.7(4) . . . 6_545 yes
Pt C(1) N N 13.7(6) . . . 2_555 yes
Pt C(1) N N -12.3(1) . . . 3_555 yes
Pt C(1) N C(1) -40.8(4) . . . 3_555 yes
Pt C(1) N C(2) -165.3(4) . . . . yes
Pt C(1) N C(1) 140.8(4) . . 3_555 3_555 yes
Pt C(1) C(1) N -27.2(3) . . 3_555 3_555 yes
Pt C(1) C(1) C(2) -152.5(3) . . 3_555 3_555 yes
Pt C(1) C(2) N 22.3(5) . . . . yes
Pt C(1) C(2) C(1) -99.7(7) . . . 3_555 yes
Pt C(1) C(2) C(2) -126.9(5) . . . 3_555 yes
Pt C(1) C(2) C(3) -154.4(3) . . . . yes
Pt C(1) C(2) C(3) -126.5(4) . . . 3_555 yes
Pt C(1) C(2) C(1) 27.4(3) . . 3_555 3_555 yes
Pt C(1) C(2) C(3) 157.4(3) . . 3_555 3_555 yes
Pt C(1) C(3) C(1) 1.6(3) . . . 3_555 yes
Pt C(1) C(3) C(2) 132.5(7) . . . . yes
Pt C(1) C(3) C(2) -15.4(5) . . . 3_555 yes
Pt C(1) C(3) C(3) 3.1(7) . . . 3_555 yes
Pt C(1) C(3) C(2) -30.8(4) . . 3_555 3_555 yes
Pt C(1) C(3) C(3) -178.9(2) . . 3_555 . yes
Pt C(1) C(1) N -27.2(3) . 2_555 4_555 4_555 yes
Pt C(1) C(1) C(2) -152.5(3) . 2_555 4_555 4_555 yes
Pt C(1) C(1) Cl(1) 35.26(6) . 3_555 . 2_555 yes
Pt C(1) C(1) N -27.2(3) . 3_555 . . yes
Pt C(1) C(1) N 27.2(3) . 3_555 . 3_555 yes
Pt C(1) C(1) C(2) -152.5(3) . 3_555 . . yes
Pt C(1) C(1) C(2) 152.5(3) . 3_555 . 3_555 yes
Pt C(1) C(1) C(3) 179.55(9) . 3_555 . . yes
Pt C(1) C(1) C(3) -179.55(9) . 3_555 . 3_555 yes
Pt C(1) C(2) C(3) -154.4(3) . 3_555 3_555 3_555 yes
Pt C(1) C(1) N -27.2(3) . 4_555 2_555 2_555 yes
Pt C(1) C(1) C(2) -152.5(3) . 4_555 2_555 2_555 yes
Cu Cl(1) N Cl(1) 0.0 . . . 2_555 yes
Cu Cl(1) N Cl(1) 0.0000(2) . . . 1_545 yes
Cu Cl(1) N Cl(2) -158.40(8) . . . 6_555 yes
Cu Cl(1) N Cl(2) -76.3(4) . . . 6_545 yes
Cu Cl(1) N N -51.8(1) . . . 2_555 yes
Cu Cl(1) N N 57.4(2) . . . 3_555 yes
Cu Cl(1) N C(1) 95.6(3) . . . . yes
Cu Cl(1) N C(1) 89.8(1) . . . 3_555 yes
Cu Cl(1) N C(2) 131.5(2) . . . . yes
Cu Cl(1) N C(1) -111.7(2) . . 2_555 2_555 yes
Cu Cl(1) N C(1) -111.7(2) . . 3_555 3_555 yes
Cu Cl(1) N C(1) 95.6(3) . . 4_555 4_555 yes
Cu Cl(1) C(1) N 49.0(2) . . 2_555 2_555 yes
Cu Cl(1) C(1) C(1) -56.9(2) . . 2_555 4_555 yes
Cu Cl(1) C(1) C(2) 137.5(5) . . 2_555 2_555 yes
Cu Cl(1) C(1) N 49.0(2) . . 3_555 3_555 yes
Cu Cl(1) C(1) C(1) -56.9(2) . . 3_555 . yes
Cu Cl(1) C(1) C(2) 137.5(5) . . 3_555 3_555 yes
Cu N Cl(1) Cl(1) 180.0000(1) . . . 2_565 yes
Cu N Cl(1) N 51.8(1) . . . 2_555 yes
Cu N Cl(1) N -57.4(2) . . . 3_555 yes
Cu N Cl(1) N 0.0000(1) . . . 4_555 yes
Cu N Cl(1) N 180.0 . . . 1_565 yes
Cu N Cl(1) N 180.0 . . . 4_565 yes
Cu N Cl(1) C(1) 43.52(6) . . . 2_555 yes
Cu N Cl(1) C(1) -89.8(1) . . . 3_555 yes
Cu N Cl(1) Cl(1) 180.0000(1) . . 2_555 1_545 yes
Cu N N C(1) -19.6(9) . . 2_555 2_555 yes
Cu N N C(1) 164.1(2) . . 3_555 3_555 yes
Cu N C(1) Cl(1) -48.2(2) . . . 2_555 yes
Cu N C(1) N 12.3(1) . . . 3_555 yes
Cu N C(1) C(1) 40.8(4) . . . 3_555 yes
Cu N C(1) C(2) 165.3(4) . . . . yes
Cu N C(1) C(2) 40.6(6) . . . 3_555 yes
Cu N C(1) C(3) 161.6(3) . . . . yes
Cu N C(1) C(3) 96.7(4) . . . 3_555 yes
Cu N C(1) N -11.9(1) . . 3_555 3_555 yes
Cu N C(1) C(1) -140.8(4) . . 3_555 . yes
Cu N C(1) C(2) -140.3(5) . . 3_555 3_555 yes
Cu N C(2) C(1) -22.2(6) . . . . yes
Cu N C(2) C(1) 12.0(5) . . . 3_555 yes
Cu N C(2) C(2) 3.7(7) . . . 3_555 yes
Cu N C(2) C(3) -16(1) . . . . yes
Cu N C(2) C(3) 13.4(7) . . . 3_555 yes
Cu N C(1) C(1) 40.8(4) . 2_555 2_555 4_555 yes
Cu N C(1) C(2) 165.3(4) . 2_555 2_555 2_555 yes
Cu N C(1) C(1) 40.8(4) . 3_555 3_555 . yes
Cu N C(1) C(2) 165.3(4) . 3_555 3_555 3_555 yes
Cu N C(1) C(1) 40.8(4) . 4_555 4_555 2_555 yes
Cu N C(1) C(2) 165.3(4) . 4_555 4_555 4_555 yes
Cu C(1) Cl(1) Cl(1) 180.0000(2) . . 2_555 1_545 yes
Cu C(1) N Cl(1) -50.3(1) . . . . yes
Cu C(1) N Cl(1) 48.2(2) . . . 2_555 yes
Cu C(1) N Cl(1) 53.5(2) . . . 1_545 yes
Cu C(1) N Cl(2) -131.6(4) . . . 6_555 yes
Cu C(1) N Cl(2) 126.7(4) . . . 6_545 yes
Cu C(1) N N 13.7(6) . . . 2_555 yes
Cu C(1) N N -12.3(1) . . . 3_555 yes
Cu C(1) N C(1) -40.8(4) . . . 3_555 yes
Cu C(1) N C(2) -165.3(4) . . . . yes
Cu C(1) N C(1) 140.8(4) . . 3_555 3_555 yes
Cu C(1) C(1) N -27.2(3) . . 3_555 3_555 yes
Cu C(1) C(1) C(2) -152.5(3) . . 3_555 3_555 yes
Cu C(1) C(2) N 22.3(5) . . . . yes
Cu C(1) C(2) C(1) -99.7(7) . . . 3_555 yes
Cu C(1) C(2) C(2) -126.9(5) . . . 3_555 yes
Cu C(1) C(2) C(3) -154.4(3) . . . . yes
Cu C(1) C(2) C(3) -126.5(4) . . . 3_555 yes
Cu C(1) C(2) C(1) 27.4(3) . . 3_555 3_555 yes
Cu C(1) C(2) C(3) 157.4(3) . . 3_555 3_555 yes
Cu C(1) C(3) C(1) 1.6(3) . . . 3_555 yes
Cu C(1) C(3) C(2) 132.5(7) . . . . yes
Cu C(1) C(3) C(2) -15.4(5) . . . 3_555 yes
Cu C(1) C(3) C(3) 3.1(7) . . . 3_555 yes
Cu C(1) C(3) C(2) -30.8(4) . . 3_555 3_555 yes
Cu C(1) C(3) C(3) -178.9(2) . . 3_555 . yes
Cu C(1) C(1) N -27.2(3) . 2_555 4_555 4_555 yes
Cu C(1) C(1) C(2) -152.5(3) . 2_555 4_555 4_555 yes
Cu C(1) C(1) Cl(1) 35.26(6) . 3_555 . 2_555 yes
Cu C(1) C(1) N -27.2(3) . 3_555 . . yes
Cu C(1) C(1) N 27.2(3) . 3_555 . 3_555 yes
Cu C(1) C(1) C(2) -152.5(3) . 3_555 . . yes
Cu C(1) C(1) C(2) 152.5(3) . 3_555 . 3_555 yes
Cu C(1) C(1) C(3) 179.55(9) . 3_555 . . yes
Cu C(1) C(1) C(3) -179.55(9) . 3_555 . 3_555 yes
Cu C(1) C(2) C(3) -154.4(3) . 3_555 3_555 3_555 yes
Cu C(1) C(1) N -27.2(3) . 4_555 2_555 2_555 yes
Cu C(1) C(1) C(2) -152.5(3) . 4_555 2_555 2_555 yes
Cl(1) Pt N Cl(2) 24.0(1) . . . 6_555 yes
Cl(1) Pt N Cl(2) 153.5(1) . . . 6_545 yes
Cl(1) Pt N N 88.1(2) . . . 2_555 yes
Cl(1) Pt N N -87.6(2) . . . 3_555 yes
Cl(1) Pt N C(1) -102.4(3) . . . . yes
Cl(1) Pt N C(1) -79.0(1) . . . 3_555 yes
Cl(1) Pt N C(2) -89.7(5) . . . . yes
Cl(1) Pt N C(1) 77.6(3) . . 2_555 2_555 yes
Cl(1) Pt N C(1) 77.6(3) . . 3_555 3_555 yes
Cl(1) Pt N C(1) -102.4(3) . . 4_555 4_555 yes
Cl(1) Pt C(1) N 80.2(4) . . . . yes
Cl(1) Pt C(1) N -82.0(2) . . . 3_555 yes
Cl(1) Pt C(1) C(1) -59.5(2) . . . 3_555 yes
Cl(1) Pt C(1) C(2) 49.2(6) . . . . yes
Cl(1) Pt C(1) C(2) -75.0(2) . . . 3_555 yes
Cl(1) Pt C(1) C(3) -61.2(5) . . . . yes
Cl(1) Pt C(1) C(3) -58.9(2) . . . 3_555 yes
Cl(1) Pt C(1) N -99.8(4) . . 2_555 2_555 yes
Cl(1) Pt C(1) C(1) 120.5(2) . . 2_555 4_555 yes
Cl(1) Pt C(1) C(2) -130.8(6) . . 2_555 2_555 yes
Cl(1) Pt C(1) N -99.8(4) . . 3_555 3_555 yes
Cl(1) Pt C(1) C(1) 120.5(2) . . 3_555 . yes
Cl(1) Pt C(1) C(2) -130.8(6) . . 3_555 3_555 yes
Cl(1) Pt C(1) N 80.2(4) . . 4_555 4_555 yes
Cl(1) Pt C(1) C(1) -59.5(2) . . 4_555 2_555 yes
Cl(1) Pt C(1) C(2) 49.2(6) . . 4_555 4_555 yes
Cl(1) N Pt N -88.1(2) . . . 2_555 yes
Cl(1) N Pt N 87.6(2) . . . 3_555 yes
Cl(1) N Pt N 180.0 . . . 4_555 yes
Cl(1) N Pt C(1) 102.4(3) . . . . yes
Cl(1) N Pt C(1) -81.8(1) . . . 2_555 yes
Cl(1) N Pt C(1) 79.0(1) . . . 3_555 yes
Cl(1) N Pt C(1) -109.5(3) . . . 4_555 yes
Cl(1) N N C(1) 39.6(9) . . 2_555 2_555 yes
Cl(1) N N C(1) 107.5(2) . . 3_555 3_555 yes
Cl(1) N C(1) N -37.9(1) . . . 3_555 yes
Cl(1) N C(1) C(1) -9.4(3) . . . 3_555 yes
Cl(1) N C(1) C(2) 115.0(3) . . . . yes
Cl(1) N C(1) C(2) -9.7(5) . . . 3_555 yes
Cl(1) N C(1) C(3) 111.4(4) . . . . yes
Cl(1) N C(1) C(3) 46.5(4) . . . 3_555 yes
Cl(1) N C(1) N -60.1(2) . . 3_555 3_555 yes
Cl(1) N C(1) C(1) 170.9(3) . . 3_555 . yes
Cl(1) N C(1) C(2) 171.4(5) . . 3_555 3_555 yes
Cl(1) N C(2) C(1) -81.3(4) . . . . yes
Cl(1) N C(2) C(1) -47.2(2) . . . 3_555 yes
Cl(1) N C(2) C(2) -55.5(4) . . . 3_555 yes
Cl(1) N C(2) C(3) -76.2(8) . . . . yes
Cl(1) N C(2) C(3) -45.8(4) . . . 3_555 yes
Cl(1) N Pt N 91.9(2) . 2_555 . . yes
Cl(1) N Pt N 0.0000(1) . 2_555 . 3_555 yes
Cl(1) N Pt N -92.4(2) . 2_555 . 4_555 yes
Cl(1) N Pt C(1) 98.2(1) . 2_555 . . yes
Cl(1) N Pt C(1) -77.6(3) . 2_555 . 2_555 yes
Cl(1) N Pt C(1) 70.5(3) . 2_555 . 3_555 yes
Cl(1) N Pt C(1) -101.0(1) . 2_555 . 4_555 yes
Cl(1) N C(1) C(1) 89.0(3) . 2_555 2_555 4_555 yes
Cl(1) N C(1) C(2) -146.6(3) . 2_555 2_555 2_555 yes
Cl(1) N Pt N -92.4(2) . 3_555 . . yes
Cl(1) N Pt N 0.0000(1) . 3_555 . 2_555 yes
Cl(1) N Pt N 91.9(2) . 3_555 . 4_555 yes
Cl(1) N Pt C(1) -101.0(1) . 3_555 . . yes
Cl(1) N Pt C(1) 70.5(3) . 3_555 . 2_555 yes
Cl(1) N Pt C(1) -77.6(3) . 3_555 . 3_555 yes
Cl(1) N Pt C(1) 98.2(1) . 3_555 . 4_555 yes
Cl(1) N C(1) C(1) 89.0(3) . 3_555 3_555 . yes
Cl(1) N C(1) C(2) -146.6(3) . 3_555 3_555 3_555 yes
Cl(1) N Pt N 180.0 . 4_555 . . yes
Cl(1) N Pt N 87.6(2) . 4_555 . 2_555 yes
Cl(1) N Pt N -88.1(2) . 4_555 . 3_555 yes
Cl(1) N Pt C(1) -109.5(3) . 4_555 . . yes
Cl(1) N Pt C(1) 79.0(1) . 4_555 . 2_555 yes
Cl(1) N Pt C(1) -81.8(1) . 4_555 . 3_555 yes
Cl(1) N Pt C(1) 102.4(3) . 4_555 . 4_555 yes
Cl(1) N C(1) C(1) -9.4(3) . 4_555 4_555 2_555 yes
Cl(1) N C(1) C(2) 115.0(3) . 4_555 4_555 4_555 yes
Cl(1) C(1) C(1) N 8.1(3) . 2_555 4_555 4_555 yes
Cl(1) C(1) C(1) C(2) -117.3(3) . 2_555 4_555 4_555 yes
Cl(1) C(1) C(1) Cl(1) 70.5(1) . 3_555 . 2_555 yes
Cl(1) C(1) C(1) N 8.1(3) . 3_555 . . yes
Cl(1) C(1) C(1) N 62.4(2) . 3_555 . 3_555 yes
Cl(1) C(1) C(1) C(2) -117.3(3) . 3_555 . . yes
Cl(1) C(1) C(1) C(2) -172.2(3) . 3_555 . 3_555 yes
Cl(1) C(1) C(1) C(3) -145.20(8) . 3_555 . . yes
Cl(1) C(1) C(1) C(3) -144.3(1) . 3_555 . 3_555 yes
Cl(1) C(1) C(2) C(3) 109.9(3) . 3_555 3_555 3_555 yes
Cl(2) N C(1) C(1) 167.5(2) . 8_555 8_555 6_555 yes
Cl(2) N C(1) C(2) -68.0(4) . 8_555 8_555 8_555 yes
Cl(2) N Pt N 65.45(10) . 6_544 6_544 5_544 yes
Cl(2) N Pt N -26.5(1) . 6_544 6_544 7_544 yes
Cl(2) N Pt N -118.8(3) . 6_544 6_544 8_544 yes
Cl(2) N C(1) C(1) 167.5(2) . 6_544 6_544 8_544 yes
Cl(2) N C(1) C(2) -68.0(4) . 6_544 6_544 6_544 yes
Cl(2) N C(1) C(1) -90.7(2) . 8_545 8_545 6_545 yes
Cl(2) N C(1) C(2) 33.7(4) . 8_545 8_545 8_545 yes
Cl(2) N Pt N -64.0(1) . 6_554 6_554 5_554 yes
Cl(2) N Pt N -156.0(1) . 6_554 6_554 7_554 yes
Cl(2) N Pt N 111.7(3) . 6_554 6_554 8_554 yes
Cl(2) N C(1) C(1) -90.7(2) . 6_554 6_554 8_554 yes
Cl(2) N C(1) C(2) 33.7(4) . 6_554 6_554 6_554 yes
N Pt Cl(1) C(1) -124.64(8) . . . 2_555 yes
N Pt Cl(1) C(1) 55.36(8) . . . 3_555 yes
N Pt N C(1) 169.6(5) . . 2_555 2_555 yes
N Pt N C(1) -14.7(2) . . 3_555 3_555 yes
N Pt N C(1) 77.6(3) . . 4_555 4_555 yes
N Pt C(1) C(1) -139.7(5) . . . 3_555 yes
N Pt C(1) C(2) -31.1(7) . . . . yes
N Pt C(1) C(2) -155.2(4) . . . 3_555 yes
N Pt C(1) C(3) -141.4(7) . . . . yes
N Pt C(1) C(3) -139.2(4) . . . 3_555 yes
N Pt C(1) C(1) -152.3(3) . . 2_555 4_555 yes
N Pt C(1) C(2) -43.7(6) . . 2_555 2_555 yes
N Pt C(1) C(1) 22.6(3) . . 3_555 . yes
N Pt C(1) C(2) 131.2(6) . . 3_555 3_555 yes
N Pt C(1) C(1) 48.5(4) . . 4_555 2_555 yes
N Pt C(1) C(2) 157.1(7) . . 4_555 4_555 yes
N Cl(1) Pt C(1) -29.06(8) . . . . yes
N Cl(1) Pt C(1) 124.64(8) . . . 2_555 yes
N Cl(1) Pt C(1) -55.36(8) . . . 3_555 yes
N Cl(1) Pt C(1) 150.95(8) . . . 4_555 yes
N Cl(1) N C(1) -160.9(3) . . 2_555 2_555 yes
N Cl(1) N C(1) -57.4(1) . . 3_555 3_555 yes
N Cl(1) N C(1) 95.6(3) . . 4_555 4_555 yes
N Cl(1) C(1) C(1) -89.5(2) . . 2_555 4_555 yes
N Cl(1) C(1) C(2) 104.9(5) . . 2_555 2_555 yes
N Cl(1) C(1) C(1) -5.4(2) . . 3_555 . yes
N Cl(1) C(1) C(2) -170.9(5) . . 3_555 3_555 yes
N Cl(1) Pt C(1) 29.06(8) . 2_555 . . yes
N Cl(1) Pt C(1) -124.64(8) . 2_555 . 2_555 yes
N Cl(1) Pt C(1) 55.36(8) . 2_555 . 3_555 yes
N Cl(1) Pt C(1) -150.95(8) . 2_555 . 4_555 yes
N N Pt C(1) 6.2(3) . 2_555 . . yes
N N Pt C(1) -169.6(5) . 2_555 . 2_555 yes
N N Pt C(1) -21.4(5) . 2_555 . 3_555 yes
N N Pt C(1) 167.0(3) . 2_555 . 4_555 yes
N N C(1) C(1) 54.5(10) . 2_555 2_555 4_555 yes
N N C(1) C(2) 179.0(8) . 2_555 2_555 2_555 yes
N N Pt C(1) -8.7(1) . 3_555 . . yes
N N Pt C(1) 162.9(1) . 3_555 . 2_555 yes
N N Pt C(1) 14.7(2) . 3_555 . 3_555 yes
N N Pt C(1) -169.49(10) . 3_555 . 4_555 yes
N N C(1) C(1) 28.5(3) . 3_555 3_555 . yes
N N C(1) C(2) 153.0(4) . 3_555 3_555 3_555 yes
N C(1) Pt C(1) -7.9(4) . . . 2_555 yes
N C(1) Pt C(1) 139.7(5) . . . 3_555 yes
N C(1) Pt C(1) -99.8(4) . . . 4_555 yes
N C(1) N C(1) 128.9(5) . . 3_555 3_555 yes
N C(1) C(1) N -54.4(5) . . 3_555 3_555 yes
N C(1) C(1) C(2) -179.7(3) . . 3_555 3_555 yes
N C(1) C(2) C(1) -122.0(5) . . . 3_555 yes
N C(1) C(2) C(2) -149.2(3) . . . 3_555 yes
N C(1) C(2) C(3) -176.7(4) . . . . yes
N C(1) C(2) C(3) -148.8(3) . . . 3_555 yes
N C(1) C(2) C(1) 0.4(5) . . 3_555 3_555 yes
N C(1) C(2) C(3) 130.4(4) . . 3_555 3_555 yes
N C(1) C(3) C(1) -125.0(6) . . . 3_555 yes
N C(1) C(3) C(2) 5.9(7) . . . . yes
N C(1) C(3) C(2) -142.0(6) . . . 3_555 yes
N C(1) C(3) C(3) -123.5(6) . . . 3_555 yes
N C(1) C(3) C(2) -97.7(5) . . 3_555 3_555 yes
N C(1) C(3) C(3) 114.2(4) . . 3_555 . yes
N C(1) C(1) N 54.4(5) . 3_555 . 3_555 yes
N C(1) C(1) C(2) -125.4(4) . 3_555 . . yes
N C(1) C(1) C(2) 179.7(3) . 3_555 . 3_555 yes
N C(1) C(1) C(3) -153.3(3) . 3_555 . . yes
N C(1) C(1) C(3) -152.4(2) . 3_555 . 3_555 yes
N C(1) C(2) C(3) -55.0(8) . 3_555 3_555 3_555 yes
N C(2) C(1) C(1) 122.0(5) . . . 3_555 yes
N C(2) C(1) C(2) 149.2(3) . . . 3_555 yes
N C(2) C(1) C(3) 176.7(4) . . . . yes
N C(2) C(1) C(3) 148.8(3) . . . 3_555 yes
N C(2) C(1) C(1) -33.0(3) . . 3_555 . yes
N C(2) C(1) C(2) -163.7(4) . . 3_555 3_555 yes
N C(2) C(2) C(1) 13.7(4) . . 3_555 3_555 yes
N C(2) C(2) C(3) 163.0(2) . . 3_555 3_555 yes
N C(2) C(3) C(1) -3.0(4) . . . . yes
N C(2) C(3) C(1) 24.1(6) . . . 3_555 yes
N C(2) C(3) C(2) 24.6(6) . . . 3_555 yes
N C(2) C(3) C(3) 53.1(9) . . . 3_555 yes
N C(2) C(3) C(2) -19.1(2) . . 3_555 3_555 yes
N C(2) C(3) C(3) -147.1(6) . . 3_555 . yes
C(1) Pt N C(2) 12.7(3) . . . . yes
C(1) Pt C(1) C(2) -39.0(6) . . 2_555 2_555 yes
C(1) Pt C(1) C(2) 108.6(6) . . 3_555 3_555 yes
C(1) Pt C(1) C(2) -130.8(6) . . 4_555 4_555 yes
C(1) N N C(1) -39(1) . . 2_555 2_555 yes
C(1) N N C(1) -31.8(4) . . 3_555 3_555 yes
C(1) N C(1) N 128.9(5) . . 3_555 3_555 yes
C(1) N C(1) C(2) 0.5(6) . . 3_555 3_555 yes
C(1) N C(2) C(2) 25.9(3) . . . 3_555 yes
C(1) N C(2) C(3) 5.2(7) . . . . yes
C(1) N C(2) C(3) 35.5(4) . . . 3_555 yes
C(1) N C(1) C(2) 124.4(5) . 3_555 3_555 3_555 yes
C(1) C(1) C(2) C(3) -54.7(6) . 3_555 3_555 3_555 yes
C(1) C(2) C(1) C(2) -130.6(6) . . 3_555 3_555 yes
C(1) C(2) C(2) C(1) 29.9(4) . . 3_555 3_555 yes
C(1) C(2) C(2) C(3) 179.1(2) . . 3_555 3_555 yes
C(1) C(2) C(3) C(2) 27.6(3) . . . 3_555 yes
C(1) C(2) C(3) C(3) 56.1(6) . . . 3_555 yes
C(1) C(2) C(3) C(2) -0.7(2) . . 3_555 3_555 yes
C(1) C(2) C(3) C(3) -128.7(6) . . 3_555 . yes
C(1) C(2) C(3) C(3) 29.0(4) . 3_555 3_555 . yes
C(1) C(3) C(1) C(2) -150.7(4) . . 3_555 3_555 yes
C(1) C(3) C(2) C(2) -27.6(3) . . . 3_555 yes
C(1) C(3) C(2) C(3) -56.1(6) . . . 3_555 yes
C(1) C(3) C(2) C(3) 145.8(4) . . 3_555 3_555 yes
C(1) C(3) C(3) C(2) -29.3(4) . . 3_555 3_555 yes
C(1) C(3) C(3) C(1) 0.9(2) . 3_555 . 3_555 yes
C(1) C(3) C(3) C(2) -28.4(3) . 3_555 . . yes
C(1) C(3) C(3) C(2) 29.3(4) . 3_555 . 3_555 yes
C(2) N C(1) C(3) -3.7(4) . . . . yes
C(2) N C(1) C(3) -68.6(5) . . . 3_555 yes
C(2) C(1) C(1) C(2) 54.9(6) . . 3_555 3_555 yes
C(2) C(1) C(2) C(1) -130.6(6) . . 3_555 3_555 yes
C(2) C(1) C(2) C(3) -0.7(2) . . 3_555 3_555 yes
C(2) C(1) C(3) C(3) -129.4(6) . . . 3_555 yes
C(2) C(1) C(3) C(3) 31.1(4) . . 3_555 . yes
C(2) C(1) C(1) C(2) -54.9(6) . 3_555 . 3_555 yes
C(2) C(1) C(1) C(3) -27.9(3) . 3_555 . . yes
C(2) C(1) C(1) C(3) -27.0(3) . 3_555 . 3_555 yes
C(2) C(1) C(2) C(3) -27.4(3) . 3_555 3_555 3_555 yes
C(2) C(2) C(3) C(3) 28.5(3) . 3_555 3_555 . yes
C(2) C(3) C(1) C(3) 129.4(6) . . . 3_555 yes
C(2) C(3) C(2) C(3) 128.0(6) . . 3_555 3_555 yes
C(2) C(3) C(3) C(2) -57.7(6) . . 3_555 3_555 yes
C(2) C(3) C(3) C(2) 57.7(6) . 3_555 . 3_555 yes
C(3) C(1) C(1) C(3) 0.9(2) . 3_555 . 3_555 yes
C(3) C(2) C(2) C(3) -31.6(4) . . 3_555 3_555 yes
C(3) C(2) C(3) C(2) 128.0(6) . . 3_555 3_555 yes
C(3) C(2) C(3) C(2) 128.0(6) . . 3_555 3_555 yes
